data_2242934
loop_
_publ_author_name
'Baydere, Cemile'
'Ta\,s\,c\?i, Merve'
'Dege, Necmi'
'Arslan, Mustafa'
'Atalay, Yusuf'
'Golenya, Irina A.'

_publ_section_title
;
 Crystal structure and Hirshfeld surface analysis of
 (<i>E</i>)-2-(2,4,6-trimethylbenzylidene)-3,4-dihydronaphthalen-1(2<i>H</i>)-one
;
_journal_coeditor_code WM5495
_journal_issue 6
_journal_name_full 'Acta Crystallographica Section E'
_journal_page_first 746
_journal_page_last 750
_journal_paper_doi 10.1107/S2056989019006182
_journal_volume 75
_journal_year 2019
_chemical_formula_iupac 'C20 H20 O'
_chemical_formula_moiety 'C20 H20 O'
_chemical_formula_sum 'C20 H20 O'
_chemical_formula_weight 276.36
_chemical_name_systematic
;
(<i>E</i>)-2-(2,4,6-Trimethylbenzylidene)-3,4-dihydronaphthalen-1(2<i>H</i>)-one
;
_space_group_crystal_system triclinic
_space_group_IT_number 2
_space_group_name_Hall '-P 1'
_space_group_name_H-M_alt 'P -1'
_symmetry_space_group_name_Hall '-P 1'
_symmetry_space_group_name_H-M 'P -1'
_atom_sites_solution_hydrogens geom
_audit_creation_method SHELXL-2018/3
_cell_angle_alpha 77.768(19)
_cell_angle_beta 80.822(19)
_cell_angle_gamma 61.929(18)
_cell_formula_units_Z 2
_cell_length_a 8.728(2)
_cell_length_b 8.757(2)
_cell_length_c 12.094(3)
_cell_measurement_reflns_used 12610
_cell_measurement_temperature 293(2)
_cell_measurement_theta_max 30.20
_cell_measurement_theta_min 2.65
_cell_volume 795.2(4)
_computing_cell_refinement
;
X-AREA (Stoe & Cie, 2002)
;
_computing_data_collection
;
X-AREA (Stoe & Cie, 2002)
;
_computing_data_reduction
;
X-RED (Stoe & Cie, 2002)
;
_computing_molecular_graphics
;
Mercury (Macrae <i>et al.</i>,  2008) and PLATON (Spek, 2009)
;
_computing_publication_material
;
WinGX (Farrugia, 2012), SHELXL2018 (Sheldrick, 2015b),
PLATON (Spek, 2009) and publCIF (Westrip, 2010)
;
_computing_structure_refinement
;
SHELXL2018 (Sheldrick, 2015b)
;
_computing_structure_solution
;
SHELXT2017 (Sheldrick, 2015a)
;
_diffrn_ambient_temperature 293(2)
_diffrn_detector_area_resol_mean 6.67
_diffrn_measured_fraction_theta_full 0.971
_diffrn_measured_fraction_theta_max 0.971
_diffrn_measurement_device_type 'Stoe IPDS 2'
_diffrn_measurement_method 'rotation method'
_diffrn_radiation_type MoK\a
_diffrn_radiation_wavelength 0.71073
_diffrn_reflns_av_R_equivalents 0.0877
_diffrn_reflns_av_unetI/netI 0.0955
_diffrn_reflns_limit_h_max 10
_diffrn_reflns_limit_h_min -10
_diffrn_reflns_limit_k_max 10
_diffrn_reflns_limit_k_min -10
_diffrn_reflns_limit_l_max 14
_diffrn_reflns_limit_l_min -14
_diffrn_reflns_number 8143
_diffrn_reflns_theta_full 24.999
_diffrn_reflns_theta_max 24.999
_diffrn_reflns_theta_min 2.651
_exptl_absorpt_coefficient_mu 0.069
_exptl_absorpt_correction_T_max 0.9823
_exptl_absorpt_correction_T_min 0.9555
_exptl_absorpt_correction_type integration
_exptl_absorpt_process_details
;
(X-RED32; Stoe & Cie, 2002)
;
_exptl_crystal_colour colorless
_exptl_crystal_density_diffrn 1.154
_exptl_crystal_description prism
_exptl_crystal_F_000 296
_exptl_crystal_size_max 0.640
_exptl_crystal_size_mid 0.513
_exptl_crystal_size_min 0.330
_refine_diff_density_max 0.251
_refine_diff_density_min -0.143
_refine_ls_extinction_coef 0.016(4)
_refine_ls_extinction_expression Fc^*^=kFc[1+0.001xFc^2^\l^3^/sin(2\q)]^-1/4^
_refine_ls_extinction_method
;
SHELXL2018 (Sheldrick, 2015b)
;
_refine_ls_goodness_of_fit_ref 0.906
_refine_ls_hydrogen_treatment constr
_refine_ls_matrix_type full
_refine_ls_number_parameters 194
_refine_ls_number_reflns 2726
_refine_ls_number_restraints 0
_refine_ls_restrained_S_all 0.906
_refine_ls_R_factor_all 0.1695
_refine_ls_R_factor_gt 0.0614
_refine_ls_shift/su_max 0.000
_refine_ls_shift/su_mean 0.000
_refine_ls_structure_factor_coef Fsqd
_refine_ls_weighting_details 'w=1/[\s^2^(Fo^2^)+(0.0601P)^2^] where P=(Fo^2^+2Fc^2^)/3'
_refine_ls_weighting_scheme calc
_refine_ls_wR_factor_gt 0.1210
_refine_ls_wR_factor_ref 0.1550
_reflns_number_gt 1102
_reflns_number_total 2726
_reflns_threshold_expression 'I > 2\s(I)'
_cod_data_source_file wm5495sup1.cif
_cod_data_source_block I
_cod_database_code 2242934
_shelx_space_group_comment
;
The symmetry employed for this shelxl refinement is uniquely defined
by the following loop, which should always be used as a source of
symmetry information in preference to the above space-group names.
They are only intended as comments.
;

loop_
_space_group_symop_operation_xyz
'x, y, z'
'-x, -y, -z'

loop_
_atom_site_type_symbol
_atom_site_label
_atom_site_fract_x
_atom_site_fract_y
_atom_site_fract_z
_atom_site_U_iso_or_equiv
_atom_site_adp_type
_atom_site_calc_flag
_atom_site_occupancy
O O1 -1.0524(3) -0.2385(4) -0.7862(2) 0.0977(9) Uani d 1
C C12 -0.4930(4) -0.5186(5) -0.8354(3) 0.0635(9) Uani d 1
C C2 -1.0387(4) -0.2214(4) -0.5971(3) 0.0639(9) Uani d 1
C C17 -0.4278(4) -0.6907(5) -0.8516(3) 0.0705(10) Uani d 1
C C1 -0.9638(4) -0.2867(5) -0.7056(3) 0.0715(10) Uani d 1
C C10 -0.7746(4) -0.4083(4) -0.7133(3) 0.0695(10) Uani d 1
C C13 -0.3805(5) -0.4437(5) -0.8456(3) 0.0744(10) Uani d 1
C C11 -0.6837(4) -0.4120(4) -0.8119(3) 0.0736(11) Uani d 1
H H11 -0.745928 -0.339613 -0.873942 0.088 Uiso calc 1
C C15 -0.1364(4) -0.7151(5) -0.8870(3) 0.0711(10) Uani d 1
C C7 -0.9379(4) -0.2800(5) -0.5040(3) 0.0743(10) Uani d 1
C C16 -0.2502(5) -0.7860(5) -0.8766(3) 0.0762(11) Uani d 1
H H16 -0.206551 -0.902035 -0.886559 0.091 Uiso calc 1
C C14 -0.2038(5) -0.5443(5) -0.8704(3) 0.0798(11) Uani d 1
H H14 -0.128920 -0.494447 -0.875919 0.096 Uiso calc 1
C C3 -1.2113(4) -0.0905(5) -0.5883(3) 0.0792(11) Uani d 1
H H3 -1.280000 -0.051417 -0.649452 0.095 Uiso calc 1
C C9 -0.7027(5) -0.5193(6) -0.6044(3) 0.1051(15) Uani d 1
H H9A -0.745452 -0.606334 -0.583241 0.126 Uiso calc 1
H H9B -0.576855 -0.580756 -0.615353 0.126 Uiso calc 1
C C8 -0.7503(4) -0.4167(5) -0.5111(3) 0.0951(13) Uani d 1
H H8A -0.676588 -0.358974 -0.520287 0.114 Uiso calc 1
H H8B -0.726257 -0.496759 -0.439895 0.114 Uiso calc 1
C C4 -1.2801(5) -0.0192(5) -0.4895(4) 0.0909(13) Uani d 1
H H4 -1.394381 0.067973 -0.484398 0.109 Uiso calc 1
C C6 -1.0115(5) -0.2062(6) -0.4058(3) 0.0942(13) Uani d 1
H H6 -0.945571 -0.244732 -0.343260 0.113 Uiso calc 1
C C5 -1.1799(6) -0.0771(6) -0.4000(4) 0.0988(14) Uani d 1
H H5 -1.226312 -0.028553 -0.333787 0.119 Uiso calc 1
C C20 0.0576(4) -0.8225(6) -0.9157(3) 0.1039(15) Uani d 1
H H20A 0.094884 -0.940932 -0.877619 0.156 Uiso calc 1
H H20B 0.121224 -0.772547 -0.891430 0.156 Uiso calc 1
H H20C 0.078722 -0.821651 -0.996162 0.156 Uiso calc 1
C C18 -0.5449(5) -0.7765(5) -0.8436(4) 0.1077(15) Uani d 1
H H18A -0.589023 -0.792507 -0.766309 0.162 Uiso calc 1
H H18B -0.479794 -0.888378 -0.868695 0.162 Uiso calc 1
H H18C -0.640231 -0.703345 -0.890605 0.162 Uiso calc 1
C C19 -0.4477(5) -0.2554(5) -0.8281(4) 0.1150(16) Uani d 1
H H19A -0.531484 -0.178397 -0.882365 0.173 Uiso calc 1
H H19B -0.352349 -0.226633 -0.838182 0.173 Uiso calc 1
H H19C -0.501571 -0.241994 -0.752796 0.173 Uiso calc 1

loop_
_atom_site_aniso_label
_atom_site_aniso_U_11
_atom_site_aniso_U_22
_atom_site_aniso_U_33
_atom_site_aniso_U_12
_atom_site_aniso_U_13
_atom_site_aniso_U_23
O1 0.0782(16) 0.112(2) 0.088(2) -0.0233(15) -0.0269(14) -0.0175(16)
C12 0.069(2) 0.057(2) 0.060(2) -0.0271(19) -0.0034(16) -0.0044(18)
C2 0.061(2) 0.066(2) 0.066(2) -0.0311(19) -0.0055(18) -0.0045(19)
C17 0.079(2) 0.061(3) 0.073(3) -0.032(2) -0.0094(18) -0.0086(19)
C1 0.073(2) 0.071(3) 0.069(3) -0.031(2) -0.019(2) -0.001(2)
C10 0.062(2) 0.070(3) 0.062(2) -0.0218(19) -0.0091(18) 0.0017(19)
C13 0.082(3) 0.058(3) 0.081(3) -0.032(2) 0.0010(19) -0.014(2)
C11 0.072(2) 0.072(3) 0.072(3) -0.029(2) -0.0174(19) -0.001(2)
C15 0.077(2) 0.070(3) 0.058(2) -0.026(2) -0.0030(18) -0.012(2)
C7 0.071(2) 0.084(3) 0.067(2) -0.037(2) -0.005(2) -0.006(2)
C16 0.095(3) 0.059(3) 0.069(2) -0.028(2) -0.010(2) -0.0122(19)
C14 0.082(3) 0.081(3) 0.085(3) -0.045(2) 0.0018(19) -0.015(2)
C3 0.069(2) 0.077(3) 0.091(3) -0.032(2) -0.013(2) -0.008(2)
C9 0.092(3) 0.101(3) 0.079(3) -0.013(2) -0.015(2) 0.003(3)
C8 0.080(3) 0.099(3) 0.081(3) -0.018(2) -0.024(2) -0.003(3)
C4 0.076(3) 0.085(3) 0.102(3) -0.030(2) 0.008(3) -0.022(3)
C6 0.095(3) 0.109(3) 0.072(3) -0.040(3) -0.010(2) -0.012(3)
C5 0.101(3) 0.107(4) 0.085(3) -0.045(3) 0.008(3) -0.025(3)
C20 0.076(3) 0.113(4) 0.098(3) -0.020(2) 0.003(2) -0.030(3)
C18 0.114(3) 0.093(3) 0.141(4) -0.065(3) -0.010(3) -0.023(3)
C19 0.107(3) 0.073(3) 0.172(5) -0.044(2) 0.007(3) -0.038(3)

loop_
_atom_type_symbol
_atom_type_description
_atom_type_scat_dispersion_real
_atom_type_scat_dispersion_imag
_atom_type_scat_source
C C 0.0033 0.0016 'International Tables Vol C Tables 4.2.6.8 and 6.1.1.4'
H H 0.0000 0.0000 'International Tables Vol C Tables 4.2.6.8 and 6.1.1.4'
O O 0.0106 0.0060 'International Tables Vol C Tables 4.2.6.8 and 6.1.1.4'

loop_
_geom_angle_atom_site_label_1
_geom_angle_atom_site_label_2
_geom_angle_atom_site_label_3
_geom_angle
C17 C12 C13 119.7(3)
C17 C12 C11 120.0(3)
C13 C12 C11 120.3(3)
C7 C2 C3 119.0(3)
C7 C2 C1 121.2(3)
C3 C2 C1 119.8(4)
C12 C17 C16 119.0(3)
C12 C17 C18 121.7(3)
C16 C17 C18 119.3(4)
O1 C1 C2 121.3(3)
O1 C1 C10 121.8(3)
C2 C1 C10 116.9(4)
C11 C10 C1 119.9(3)
C11 C10 C9 125.0(3)
C1 C10 C9 115.1(3)
C14 C13 C12 119.3(3)
C14 C13 C19 119.7(4)
C12 C13 C19 121.1(3)
C10 C11 C12 127.7(3)
C10 C11 H11 116.2
C12 C11 H11 116.2
C14 C15 C16 117.6(3)
C14 C15 C20 121.2(4)
C16 C15 C20 121.2(4)
C6 C7 C2 118.9(3)
C6 C7 C8 120.4(4)
C2 C7 C8 120.6(3)
C15 C16 C17 122.4(4)
C15 C16 H16 118.8
C17 C16 H16 118.8
C15 C14 C13 122.0(4)
C15 C14 H14 119.0
C13 C14 H14 119.0
C4 C3 C2 120.6(4)
C4 C3 H3 119.7
C2 C3 H3 119.7
C8 C9 C10 112.8(4)
C8 C9 H9A 109.0
C10 C9 H9A 109.0
C8 C9 H9B 109.0
C10 C9 H9B 109.0
H9A C9 H9B 107.8
C9 C8 C7 114.6(4)
C9 C8 H8A 108.6
C7 C8 H8A 108.6
C9 C8 H8B 108.6
C7 C8 H8B 108.6
H8A C8 H8B 107.6
C5 C4 C3 119.6(4)
C5 C4 H4 120.2
C3 C4 H4 120.2
C5 C6 C7 120.9(4)
C5 C6 H6 119.6
C7 C6 H6 119.6
C4 C5 C6 121.0(4)
C4 C5 H5 119.5
C6 C5 H5 119.5
C15 C20 H20A 109.5
C15 C20 H20B 109.5
H20A C20 H20B 109.5
C15 C20 H20C 109.5
H20A C20 H20C 109.5
H20B C20 H20C 109.5
C17 C18 H18A 109.5
C17 C18 H18B 109.5
H18A C18 H18B 109.5
C17 C18 H18C 109.5
H18A C18 H18C 109.5
H18B C18 H18C 109.5
C13 C19 H19A 109.5
C13 C19 H19B 109.5
H19A C19 H19B 109.5
C13 C19 H19C 109.5
H19A C19 H19C 109.5
H19B C19 H19C 109.5

loop_
_geom_bond_atom_site_label_1
_geom_bond_atom_site_label_2
_geom_bond_distance
O1 C1 1.218(4)
C12 C17 1.384(4)
C12 C13 1.393(4)
C12 C11 1.491(4)
C2 C7 1.396(5)
C2 C3 1.404(4)
C2 C1 1.473(4)
C17 C16 1.390(4)
C17 C18 1.510(5)
C1 C10 1.486(4)
C10 C11 1.319(4)
C10 C9 1.490(5)
C13 C14 1.389(4)
C13 C19 1.519(5)
C11 H11 0.9300
C15 C14 1.373(5)
C15 C16 1.377(5)
C15 C20 1.524(4)
C7 C6 1.390(5)
C7 C8 1.508(5)
C16 H16 0.9300
C14 H14 0.9300
C3 C4 1.383(5)
C3 H3 0.9300
C9 C8 1.477(5)
C9 H9A 0.9700
C9 H9B 0.9700
C8 H8A 0.9700
C8 H8B 0.9700
C4 C5 1.359(5)
C4 H4 0.9300
C6 C5 1.371(5)
C6 H6 0.9300
C5 H5 0.9300
C20 H20A 0.9600
C20 H20B 0.9600
C20 H20C 0.9600
C18 H18A 0.9600
C18 H18B 0.9600
C18 H18C 0.9600
C19 H19A 0.9600
C19 H19B 0.9600
C19 H19C 0.9600

loop_
_geom_hbond_atom_site_label_D
_geom_hbond_atom_site_label_H
_geom_hbond_atom_site_label_A
_geom_hbond_site_symmetry_A
_geom_hbond_distance_DH
_geom_hbond_distance_HA
_geom_hbond_distance_DA
_geom_hbond_angle_DHA
_geom_hbond_publ_flag
C16 H16 O1 1_645 0.93 2.69 3.493(5) 145.0 yes
C20 H20C O1 2_443 0.96 2.60 3.535(5) 165.3 yes
C9 H9A Cg2 2_656 0.97 2.90 3.865(6) 175.0 yes

loop_
_geom_torsion_atom_site_label_1
_geom_torsion_atom_site_label_2
_geom_torsion_atom_site_label_3
_geom_torsion_atom_site_label_4
_geom_torsion
C13 C12 C17 C16 0.7(5)
C11 C12 C17 C16 178.2(3)
C13 C12 C17 C18 -178.9(3)
C11 C12 C17 C18 -1.3(5)
C7 C2 C1 O1 178.4(4)
C3 C2 C1 O1 -5.3(5)
C7 C2 C1 C10 -3.8(5)
C3 C2 C1 C10 172.5(3)
O1 C1 C10 C11 27.7(6)
C2 C1 C10 C11 -150.1(3)
O1 C1 C10 C9 -152.2(4)
C2 C1 C10 C9 30.0(5)
C17 C12 C13 C14 -0.8(5)
C11 C12 C13 C14 -178.4(3)
C17 C12 C13 C19 -179.9(4)
C11 C12 C13 C19 2.6(5)
C1 C10 C11 C12 177.2(3)
C9 C10 C11 C12 -2.9(7)
C17 C12 C11 C10 83.3(5)
C13 C12 C11 C10 -99.2(5)
C3 C2 C7 C6 -0.4(5)
C1 C2 C7 C6 175.9(3)
C3 C2 C7 C8 -178.2(3)
C1 C2 C7 C8 -2.0(5)
C14 C15 C16 C17 0.8(5)
C20 C15 C16 C17 -179.4(3)
C12 C17 C16 C15 -0.7(5)
C18 C17 C16 C15 178.9(3)
C16 C15 C14 C13 -1.0(5)
C20 C15 C14 C13 179.2(3)
C12 C13 C14 C15 1.0(5)
C19 C13 C14 C15 -179.9(4)
C7 C2 C3 C4 0.7(5)
C1 C2 C3 C4 -175.6(3)
C11 C10 C9 C8 129.8(4)
C1 C10 C9 C8 -50.3(5)
C10 C9 C8 C7 43.9(5)
C6 C7 C8 C9 163.5(4)
C2 C7 C8 C9 -18.7(6)
C2 C3 C4 C5 -0.4(6)
C2 C7 C6 C5 -0.3(6)
C8 C7 C6 C5 177.5(4)
C3 C4 C5 C6 -0.3(7)
C7 C6 C5 C4 0.7(7)

_cod_database_fobs_code 2242934
